data_7720306
loop_
_publ_author_name
'Kuppusamy, Senthil Kumar'
'Pachl, Christian'
'Jing, Zhaoyang'
'Paul, Sagar'
'Heinrich, Beno&#xee;t'
'Fuhr, Olaf'
'Klyatskaya, Svetlana'
'Wernsdorfer, Wolfgang'
'Powell, Annie K.'
'Fink, Karin'
'Ruben, Mario'

_publ_section_title
;
 Ligand-field symmetry and magneto-optical correlations in a luminescent
 Dy(III) single-molecule magnet.
;
_journal_issue 14
_journal_name_full 'Dalton transactions (Cambridge, England : 2003)'
_journal_page_first 5448
_journal_page_last 5465
_journal_paper_doi 10.1039/d6dt00081a
_journal_volume 55
_journal_year 2026
_chemical_formula_moiety 'C40 H36 Dy O8, C5 H12 N'
_chemical_formula_sum 'C45 H48 Dy N O8'
_chemical_formula_weight 893.34
_chemical_name_systematic SKRINT004
_space_group_crystal_system monoclinic
_space_group_IT_number 14
_space_group_name_Hall '-P 2yn'
_space_group_name_H-M_alt 'P 1 21/n 1'
_atom_sites_solution_hydrogens geom
_atom_sites_solution_primary dual
_audit_creation_date 2020-06-19
_audit_creation_method
;
Olex2 1.3
(compiled 2020.02.04 svn.rd84adfe8 for OlexSys, GUI svn.r6032)
;
_audit_update_record
;
2020-06-19 deposited with the CCDC.	2026-02-23 downloaded from the CCDC.
;
_cell_angle_alpha 90
_cell_angle_beta 106.3620(10)
_cell_angle_gamma 90
_cell_formula_units_Z 4
_cell_length_a 11.67800(10)
_cell_length_b 19.6010(2)
_cell_length_c 18.4713(2)
_cell_measurement_reflns_used 24490
_cell_measurement_temperature 180
_cell_measurement_theta_max 28.2700
_cell_measurement_theta_min 2.6990
_cell_volume 4056.86(7)
_computing_cell_refinement 'CrysAlisPro 1.171.40.67a (Rigaku OD, 2019)'
_computing_data_collection 'CrysAlisPro 1.171.40.67a (Rigaku OD, 2019)'
_computing_data_reduction 'CrysAlisPro 1.171.40.67a (Rigaku OD, 2019)'
_computing_molecular_graphics 'Olex2 1.3 (Dolomanov et al., 2009)'
_computing_publication_material 'Olex2 1.3 (Dolomanov et al., 2009)'
_computing_structure_refinement 'SHELXL 2018/3 (Sheldrick, 2015)'
_computing_structure_solution 'SHELXT 2018/2 (Sheldrick, 2018)'
_diffrn_ambient_temperature 180
_diffrn_detector 'CCD plate'
_diffrn_measured_fraction_theta_full 0.999
_diffrn_measured_fraction_theta_max 0.999
_diffrn_measurement_details
;
List of Runs (angles in degrees, time in seconds):

  # Type    Start    End  Width  t~exp~   \w     \q     \k     \f   Frames
#--------------------------------------------------------------------------
  1  \w    -90.00  90.00   1.00  150.60    --    0.00 180.00 168.00  180
;
_diffrn_measurement_device 'abstract diffractometer'
_diffrn_measurement_device_type 'esperanto-CrysAlisPro-abstract goniometer imported esperanto images'
_diffrn_measurement_method '\w scans'
_diffrn_orient_matrix_type 'CrysAlisPro convention (1999,Acta A55,543-557)'
_diffrn_orient_matrix_UB_11 0.0574779000
_diffrn_orient_matrix_UB_12 0.0001698000
_diffrn_orient_matrix_UB_13 -0.0058518000
_diffrn_orient_matrix_UB_21 0.0215819000
_diffrn_orient_matrix_UB_22 -0.0213033000
_diffrn_orient_matrix_UB_23 0.0319927000
_diffrn_orient_matrix_UB_31 -0.0153687000
_diffrn_orient_matrix_UB_32 -0.0292479000
_diffrn_orient_matrix_UB_33 -0.0233310000
_diffrn_radiation_monochromator graphite
_diffrn_radiation_probe x-ray
_diffrn_radiation_type 'Mo K\a'
_diffrn_radiation_wavelength 0.71073
_diffrn_reflns_av_R_equivalents 0.0279
_diffrn_reflns_av_unetI/netI 0.0220
_diffrn_reflns_Laue_measured_fraction_full 0.999
_diffrn_reflns_Laue_measured_fraction_max 0.999
_diffrn_reflns_limit_h_max 14
_diffrn_reflns_limit_h_min -14
_diffrn_reflns_limit_k_max 25
_diffrn_reflns_limit_k_min -25
_diffrn_reflns_limit_l_max 23
_diffrn_reflns_limit_l_min -23
_diffrn_reflns_number 30842
_diffrn_reflns_point_group_measured_fraction_full 0.999
_diffrn_reflns_point_group_measured_fraction_max 0.999
_diffrn_reflns_theta_full 25.242
_diffrn_reflns_theta_max 27.101
_diffrn_reflns_theta_min 2.522
_diffrn_source 'fine-focus sealed X-ray tube'
_diffrn_source_type 'Enhance (Mo) X-ray Source'
_exptl_absorpt_coefficient_mu 1.896
_exptl_absorpt_correction_T_max 1.00000
_exptl_absorpt_correction_T_min 0.87040
_exptl_absorpt_correction_type multi-scan
_exptl_absorpt_process_details
;
CrysAlisPro 1.171.40.67a (Rigaku Oxford Diffraction, 2019)
Empirical absorption correction using spherical harmonics,
 implemented in SCALE3 ABSPACK scaling algorithm.
;
_exptl_crystal_colour colourless
_exptl_crystal_colour_primary colourless
_exptl_crystal_density_diffrn 1.463
_exptl_crystal_description block
_exptl_crystal_F_000 1820
_exptl_crystal_size_max 0.281
_exptl_crystal_size_mid 0.27
_exptl_crystal_size_min 0.17
_refine_diff_density_max 0.403
_refine_diff_density_min -0.578
_refine_diff_density_rms 0.076
_refine_ls_extinction_method none
_refine_ls_goodness_of_fit_ref 1.027
_refine_ls_hydrogen_treatment constr
_refine_ls_matrix_type full
_refine_ls_number_parameters 500
_refine_ls_number_reflns 8939
_refine_ls_number_restraints 0
_refine_ls_restrained_S_all 1.027
_refine_ls_R_factor_all 0.0249
_refine_ls_R_factor_gt 0.0227
_refine_ls_shift/su_max 0.005
_refine_ls_shift/su_mean 0.000
_refine_ls_structure_factor_coef Fsqd
_refine_ls_weighting_details 'w=1/[\s^2^(Fo^2^)+(0.0320P)^2^+2.5486P] where P=(Fo^2^+2Fc^2^)/3'
_refine_ls_weighting_scheme calc
_refine_ls_wR_factor_gt 0.0572
_refine_ls_wR_factor_ref 0.0583
_reflns_Friedel_coverage 0.000
_reflns_number_gt 8330
_reflns_number_total 8939
_reflns_threshold_expression 'I > 2\s(I)'
_cod_data_source_file d6dt00081a2.cif
_cod_data_source_block skrint004
_cod_depositor_comments 'Adding full bibliography for 7720306--7720307.cif.'
_cod_original_cell_volume 4056.85(7)
_cod_database_code 7720306
_shelx_shelxl_version_number 2018/3
_chemical_oxdiff_formula 'Dy C H N O'
_shelx_space_group_comment
;
The symmetry employed for this shelxl refinement is uniquely defined
by the following loop, which should always be used as a source of
symmetry information in preference to the above space-group names.
They are only intended as comments.
;
_shelx_estimated_absorpt_t_max 0.739
_shelx_estimated_absorpt_t_min 0.618
_reflns_odcompleteness_completeness 99.83
_reflns_odcompleteness_iscentric 1
_reflns_odcompleteness_theta 28.22
_olex2_refinement_description
;
1. Fixed Uiso
 At 1.5 times of:
  All C(H) groups, All C(H,H) groups, All C(H,H,H) groups, All N(H,H) groups
2.a Secondary CH2 refined with riding coordinates:
 N1(H1D,H1E), C44(H44A,H44B), C45(H45A,H45B), C43(H43A,H43B), C42(H42A,H42B),
 C41(H41A,H41B)
2.b Aromatic/amide H refined with riding coordinates:
 C40(H40), C33(H33), C6(H6), C13(H13), C36(H36), C23(H23), C3(H3), C37(H37),
 C20(H20), C26(H26), C16(H16), C30(H30), C10(H10), C19(H19), C39(H39), C38(H38),
  C27(H27), C18(H18), C17(H17), C7(H7), C28(H28), C29(H29), C9(H9), C8(H8)
2.c Idealised Me refined as rotating group:
 C21(H21A,H21B,H21C), C31(H31A,H31B,H31C), C1(H1A,H1B,H1C), C11(H11A,H11B,H11C)
;
_olex2_submission_special_instructions 'No special instructions were received'
_oxdiff_exptl_absorpt_empirical_details
;
Empirical correction (ABSPACK) includes:
- Absorption correction using spherical harmonics
- Frame scaling
;
_oxdiff_exptl_absorpt_empirical_full_max 1.142
_oxdiff_exptl_absorpt_empirical_full_min 0.916

loop_
_space_group_symop_operation_xyz
'x, y, z'
'-x+1/2, y+1/2, -z+1/2'
'-x, -y, -z'
'x-1/2, -y-1/2, z-1/2'

loop_
_atom_site_label
_atom_site_type_symbol
_atom_site_fract_x
_atom_site_fract_y
_atom_site_fract_z
_atom_site_U_iso_or_equiv
_atom_site_adp_type
_atom_site_occupancy
_atom_site_site_symmetry_order
_atom_site_calc_flag
_atom_site_refinement_flags_posn
_atom_site_refinement_flags_adp
_atom_site_refinement_flags_occupancy
_atom_site_disorder_assembly
_atom_site_disorder_group
Dy1 Dy 0.70292(2) 0.63573(2) 0.71831(2) 0.01659(4) Uani 1 1 d . . . . .
O8 O 0.70341(13) 0.70947(7) 0.81860(7) 0.0217(3) Uani 1 1 d . . . . .
O6 O 0.82503(12) 0.72783(7) 0.70382(8) 0.0237(3) Uani 1 1 d . . . . .
O4 O 0.56375(12) 0.72253(7) 0.66401(7) 0.0217(3) Uani 1 1 d . . . . .
O1 O 0.64467(14) 0.52623(7) 0.67498(8) 0.0284(3) Uani 1 1 d . . . . .
O2 O 0.69255(13) 0.63472(6) 0.58675(8) 0.0206(3) Uani 1 1 d . . . . .
O5 O 0.88680(13) 0.58960(7) 0.71346(8) 0.0246(3) Uani 1 1 d . . . . .
O3 O 0.51716(13) 0.61012(7) 0.74417(9) 0.0271(3) Uani 1 1 d . . . . .
O7 O 0.77219(13) 0.57435(7) 0.83075(8) 0.0247(3) Uani 1 1 d . . . . .
N1 N 0.61395(15) 0.76643(8) 0.53644(9) 0.0204(3) Uani 1 1 d . . . . .
H1D H 0.600551 0.763683 0.586946 0.031 Uiso 1 1 calc R U . . .
H1E H 0.676558 0.732905 0.534757 0.031 Uiso 1 1 calc R U . . .
C34 C 0.70433(16) 0.70238(10) 0.88688(11) 0.0183(4) Uani 1 1 d . . . . .
C32 C 0.76712(18) 0.58160(10) 0.89773(11) 0.0225(4) Uani 1 1 d . . . . .
C22 C 0.96595(17) 0.60947(11) 0.68434(11) 0.0214(4) Uani 1 1 d . . . . .
C2 C 0.64966(19) 0.49161(10) 0.61883(12) 0.0259(4) Uani 1 1 d . . . . .
C12 C 0.43321(19) 0.64673(11) 0.75130(12) 0.0242(4) Uani 1 1 d . . . . .
C40 C 0.6212(2) 0.81935(11) 0.88196(12) 0.0286(4) Uani 1 1 d . . . . .
H40 H 0.594891 0.814367 0.828668 0.043 Uiso 1 1 calc R U . . .
C35 C 0.67964(17) 0.76569(10) 0.92609(11) 0.0191(4) Uani 1 1 d . . . . .
C4 C 0.69706(17) 0.58527(10) 0.54199(11) 0.0203(4) Uani 1 1 d . . . . .
C33 C 0.7298(2) 0.64089(10) 0.92696(12) 0.0241(4) Uani 1 1 d . . . . .
H33 H 0.721266 0.639311 0.976584 0.036 Uiso 1 1 calc R U . . .
C24 C 0.91614(17) 0.73237(10) 0.67893(10) 0.0207(4) Uani 1 1 d . . . . .
C6 C 0.80416(19) 0.65927(12) 0.47276(12) 0.0272(4) Uani 1 1 d . . . . .
H6 H 0.834441 0.684116 0.518308 0.041 Uiso 1 1 calc R U . . .
C13 C 0.41148(18) 0.71488(10) 0.72552(12) 0.0233(4) Uani 1 1 d . . . . .
H13 H 0.346017 0.738270 0.735118 0.035 Uiso 1 1 calc R U . . .
C44 C 0.5157(2) 0.75445(12) 0.39908(12) 0.0328(5) Uani 1 1 d . . . . .
H44A H 0.438143 0.745442 0.361407 0.049 Uiso 1 1 calc R U . . .
H44B H 0.573457 0.719796 0.392309 0.049 Uiso 1 1 calc R U . . .
C36 C 0.7183(2) 0.77464(11) 1.00409(11) 0.0271(4) Uani 1 1 d . . . . .
H36 H 0.758335 0.738454 1.035314 0.041 Uiso 1 1 calc R U . . .
C23 C 0.98644(18) 0.67805(10) 0.66869(11) 0.0229(4) Uani 1 1 d . . . . .
H23 H 1.052538 0.687759 0.649946 0.034 Uiso 1 1 calc R U . . .
C21 C 1.0424(2) 0.55522(11) 0.66278(14) 0.0319(5) Uani 1 1 d . . . . .
H21A H 1.001106 0.537031 0.612815 0.048 Uiso 1 1 calc R U . . .
H21B H 1.056896 0.518250 0.699990 0.048 Uiso 1 1 calc R U . . .
H21C H 1.118765 0.575218 0.661557 0.048 Uiso 1 1 calc R U . . .
C14 C 0.47990(17) 0.74947(10) 0.68717(10) 0.0191(4) Uani 1 1 d . . . . .
C45 C 0.50109(19) 0.74846(11) 0.47778(12) 0.0286(5) Uani 1 1 d . . . . .
H45A H 0.436398 0.779280 0.482485 0.043 Uiso 1 1 calc R U . . .
H45B H 0.477928 0.701162 0.486142 0.043 Uiso 1 1 calc R U . . .
C3 C 0.6768(2) 0.51717(11) 0.55485(12) 0.0289(5) Uani 1 1 d . . . . .
H3 H 0.681826 0.485269 0.517136 0.043 Uiso 1 1 calc R U . . .
C43 C 0.5597(2) 0.82537(12) 0.38593(12) 0.0347(5) Uani 1 1 d . . . . .
H43A H 0.575359 0.826843 0.336005 0.052 Uiso 1 1 calc R U . . .
H43B H 0.497139 0.859482 0.385926 0.052 Uiso 1 1 calc R U . . .
C37 C 0.6989(2) 0.83578(12) 1.03667(12) 0.0305(5) Uani 1 1 d . . . . .
H37 H 0.726407 0.841394 1.089858 0.046 Uiso 1 1 calc R U . . .
C15 C 0.46295(18) 0.82496(10) 0.67496(10) 0.0209(4) Uani 1 1 d . . . . .
C5 C 0.72938(18) 0.60373(10) 0.47141(11) 0.0231(4) Uani 1 1 d . . . . .
C25 C 0.94592(17) 0.80355(10) 0.65871(12) 0.0230(4) Uani 1 1 d . . . . .
C31 C 0.8087(2) 0.52175(11) 0.95036(12) 0.0348(5) Uani 1 1 d . . . . .
H31A H 0.895604 0.517416 0.962047 0.052 Uiso 1 1 calc R U . . .
H31B H 0.770857 0.479830 0.926002 0.052 Uiso 1 1 calc R U . . .
H31C H 0.786504 0.529239 0.997122 0.052 Uiso 1 1 calc R U . . .
C20 C 0.5660(2) 0.86489(10) 0.68587(12) 0.0273(5) Uani 1 1 d . . . . .
H20 H 0.641878 0.843522 0.695902 0.041 Uiso 1 1 calc R U . . .
C26 C 0.9169(2) 0.85858(11) 0.69781(14) 0.0302(5) Uani 1 1 d . . . . .
H26 H 0.881795 0.850563 0.737605 0.045 Uiso 1 1 calc R U . . .
C16 C 0.3517(2) 0.85687(10) 0.65863(11) 0.0253(4) Uani 1 1 d . . . . .
H16 H 0.281284 0.830352 0.651375 0.038 Uiso 1 1 calc R U . . .
C1 C 0.6286(3) 0.41584(12) 0.62252(16) 0.0422(6) Uani 1 1 d . . . . .
H1A H 0.553923 0.407957 0.635512 0.063 Uiso 1 1 calc R U . . .
H1B H 0.695012 0.395206 0.661086 0.063 Uiso 1 1 calc R U . . .
H1C H 0.623335 0.395168 0.573367 0.063 Uiso 1 1 calc R U . . .
C42 C 0.6734(2) 0.84318(12) 0.44718(13) 0.0307(5) Uani 1 1 d . . . . .
H42A H 0.738580 0.812555 0.442956 0.046 Uiso 1 1 calc R U . . .
H42B H 0.696940 0.890627 0.439845 0.046 Uiso 1 1 calc R U . . .
C30 C 0.9955(2) 0.81576(12) 0.59954(14) 0.0316(5) Uani 1 1 d . . . . .
H30 H 1.016363 0.778560 0.572822 0.047 Uiso 1 1 calc R U . . .
C10 C 0.6868(2) 0.56721(13) 0.40412(12) 0.0340(5) Uani 1 1 d . . . . .
H10 H 0.637036 0.528530 0.402203 0.051 Uiso 1 1 calc R U . . .
C41 C 0.65605(19) 0.83620(10) 0.52506(11) 0.0236(4) Uani 1 1 d . . . . .
H41A H 0.732494 0.845466 0.563687 0.035 Uiso 1 1 calc R U . . .
H41B H 0.596877 0.870224 0.531271 0.035 Uiso 1 1 calc R U . . .
C19 C 0.5577(3) 0.93571(12) 0.68207(12) 0.0368(6) Uani 1 1 d . . . . .
H19 H 0.627815 0.962707 0.691007 0.055 Uiso 1 1 calc R U . . .
C11 C 0.3523(2) 0.61631(14) 0.79415(17) 0.0438(6) Uani 1 1 d . . . . .
H11A H 0.392224 0.618081 0.848435 0.066 Uiso 1 1 calc R U . . .
H11B H 0.334516 0.568752 0.778635 0.066 Uiso 1 1 calc R U . . .
H11C H 0.277775 0.642423 0.783094 0.066 Uiso 1 1 calc R U . . .
C39 C 0.6005(2) 0.88024(12) 0.91453(14) 0.0369(5) Uani 1 1 d . . . . .
H39 H 0.559220 0.916265 0.883572 0.055 Uiso 1 1 calc R U . . .
C38 C 0.6396(2) 0.88856(12) 0.99179(14) 0.0326(5) Uani 1 1 d . . . . .
H38 H 0.625977 0.930354 1.014048 0.049 Uiso 1 1 calc R U . . .
C27 C 0.9386(2) 0.92518(12) 0.67926(16) 0.0397(6) Uani 1 1 d . . . . .
H27 H 0.921022 0.962355 0.707355 0.060 Uiso 1 1 calc R U . . .
C18 C 0.4466(3) 0.96666(12) 0.66521(13) 0.0407(6) Uani 1 1 d . . . . .
H18 H 0.440703 1.014974 0.662027 0.061 Uiso 1 1 calc R U . . .
C17 C 0.3443(2) 0.92771(12) 0.65298(12) 0.0344(5) Uani 1 1 d . . . . .
H17 H 0.268417 0.949343 0.640665 0.052 Uiso 1 1 calc R U . . .
C7 C 0.8352(2) 0.67892(14) 0.40866(15) 0.0420(6) Uani 1 1 d . . . . .
H7 H 0.886312 0.716937 0.410340 0.063 Uiso 1 1 calc R U . . .
C28 C 0.9860(2) 0.93700(13) 0.61977(18) 0.0460(7) Uani 1 1 d . . . . .
H28 H 0.999164 0.982499 0.606283 0.069 Uiso 1 1 calc R U . . .
C29 C 1.0145(2) 0.88274(14) 0.57948(18) 0.0444(6) Uani 1 1 d . . . . .
H29 H 1.046702 0.891139 0.538491 0.067 Uiso 1 1 calc R U . . .
C9 C 0.7177(3) 0.58780(16) 0.33996(13) 0.0484(7) Uani 1 1 d . . . . .
H9 H 0.687534 0.563391 0.294095 0.073 Uiso 1 1 calc R U . . .
C8 C 0.7910(3) 0.64273(16) 0.34204(16) 0.0519(8) Uani 1 1 d . . . . .
H8 H 0.811700 0.656054 0.297880 0.078 Uiso 1 1 calc R U . . .

loop_
_atom_site_aniso_label
_atom_site_aniso_U_11
_atom_site_aniso_U_22
_atom_site_aniso_U_33
_atom_site_aniso_U_23
_atom_site_aniso_U_13
_atom_site_aniso_U_12
Dy1 0.02381(6) 0.01408(5) 0.01461(5) 0.00086(3) 0.00985(4) 0.00109(3)
O8 0.0319(7) 0.0196(7) 0.0155(6) 0.0009(5) 0.0099(6) 0.0034(6)
O6 0.0271(7) 0.0205(7) 0.0285(7) -0.0038(6) 0.0158(6) -0.0034(6)
O4 0.0256(7) 0.0226(7) 0.0191(7) 0.0044(5) 0.0098(6) 0.0030(6)
O1 0.0428(9) 0.0201(7) 0.0288(8) -0.0031(6) 0.0209(7) -0.0049(6)
O2 0.0309(8) 0.0173(7) 0.0161(6) -0.0015(5) 0.0106(6) 0.0014(5)
O5 0.0278(7) 0.0232(7) 0.0258(7) 0.0048(6) 0.0127(6) 0.0040(6)
O3 0.0298(8) 0.0206(7) 0.0359(8) 0.0023(6) 0.0176(7) 0.0002(6)
O7 0.0358(8) 0.0203(7) 0.0205(7) 0.0031(5) 0.0121(6) 0.0068(6)
N1 0.0273(8) 0.0188(8) 0.0161(7) 0.0027(6) 0.0075(7) 0.0022(6)
C34 0.0186(9) 0.0201(9) 0.0182(9) 0.0004(7) 0.0085(7) 0.0001(7)
C32 0.0269(10) 0.0224(10) 0.0186(9) 0.0053(8) 0.0071(8) 0.0010(8)
C22 0.0229(9) 0.0254(10) 0.0164(9) 0.0009(8) 0.0062(8) 0.0031(8)
C2 0.0307(11) 0.0185(9) 0.0309(11) -0.0038(8) 0.0129(9) -0.0020(8)
C12 0.0252(10) 0.0243(10) 0.0256(10) -0.0011(8) 0.0114(9) -0.0047(8)
C40 0.0371(12) 0.0233(10) 0.0230(10) -0.0005(8) 0.0048(9) 0.0026(9)
C35 0.0221(9) 0.0195(9) 0.0183(9) -0.0009(7) 0.0099(7) -0.0003(7)
C4 0.0214(9) 0.0224(9) 0.0175(9) -0.0016(7) 0.0058(7) 0.0042(7)
C33 0.0357(11) 0.0216(10) 0.0188(9) 0.0033(7) 0.0138(9) 0.0018(8)
C24 0.0232(9) 0.0225(9) 0.0153(8) -0.0031(7) 0.0036(7) -0.0039(7)
C6 0.0308(11) 0.0310(11) 0.0233(10) 0.0022(9) 0.0136(9) 0.0054(9)
C13 0.0232(9) 0.0228(10) 0.0270(10) -0.0015(8) 0.0120(8) 0.0011(8)
C44 0.0350(12) 0.0348(12) 0.0222(10) -0.0030(9) -0.0026(9) 0.0006(9)
C36 0.0363(11) 0.0286(11) 0.0196(9) 0.0010(8) 0.0131(9) 0.0062(9)
C23 0.0224(9) 0.0242(10) 0.0241(10) 0.0010(8) 0.0099(8) -0.0011(8)
C21 0.0395(12) 0.0253(11) 0.0388(12) 0.0036(9) 0.0239(11) 0.0065(9)
C14 0.0227(9) 0.0188(9) 0.0141(8) -0.0014(7) 0.0025(7) 0.0001(7)
C45 0.0251(10) 0.0267(11) 0.0323(11) 0.0015(9) 0.0053(9) -0.0048(8)
C3 0.0436(12) 0.0200(10) 0.0276(11) -0.0065(8) 0.0171(10) -0.0004(9)
C43 0.0462(13) 0.0373(13) 0.0189(10) 0.0074(9) 0.0063(10) 0.0064(11)
C37 0.0392(12) 0.0354(12) 0.0206(10) -0.0058(9) 0.0147(9) 0.0016(10)
C15 0.0322(10) 0.0206(9) 0.0106(8) -0.0011(7) 0.0070(8) -0.0013(8)
C5 0.0281(10) 0.0245(10) 0.0172(9) 0.0002(8) 0.0073(8) 0.0099(8)
C25 0.0178(9) 0.0220(10) 0.0274(10) 0.0002(8) 0.0033(8) -0.0019(7)
C31 0.0572(15) 0.0237(11) 0.0232(10) 0.0061(9) 0.0111(10) 0.0094(10)
C20 0.0364(12) 0.0273(11) 0.0191(10) -0.0017(8) 0.0095(9) -0.0064(8)
C26 0.0290(11) 0.0263(11) 0.0327(12) -0.0053(9) 0.0042(10) -0.0014(8)
C16 0.0362(11) 0.0248(10) 0.0145(9) 0.0004(7) 0.0063(9) 0.0053(8)
C1 0.0657(17) 0.0223(11) 0.0479(15) -0.0046(10) 0.0312(14) -0.0099(11)
C42 0.0391(12) 0.0274(11) 0.0290(11) 0.0061(9) 0.0151(10) -0.0029(9)
C30 0.0293(11) 0.0276(11) 0.0414(13) 0.0051(10) 0.0156(10) -0.0003(9)
C10 0.0437(13) 0.0350(12) 0.0223(10) -0.0056(9) 0.0078(10) 0.0083(10)
C41 0.0307(10) 0.0190(9) 0.0205(9) 0.0010(8) 0.0064(8) -0.0031(8)
C19 0.0635(16) 0.0266(11) 0.0232(11) -0.0038(9) 0.0172(11) -0.0133(11)
C11 0.0416(14) 0.0366(13) 0.0652(18) 0.0161(13) 0.0347(14) 0.0034(11)
C39 0.0488(14) 0.0244(11) 0.0356(13) -0.0010(10) 0.0090(11) 0.0100(10)
C38 0.0402(13) 0.0246(11) 0.0384(13) -0.0091(10) 0.0201(11) -0.0002(9)
C27 0.0380(13) 0.0227(11) 0.0530(15) -0.0061(10) 0.0039(12) -0.0014(9)
C18 0.081(2) 0.0187(10) 0.0244(11) 0.0017(9) 0.0186(12) 0.0028(11)
C17 0.0551(15) 0.0265(11) 0.0217(10) 0.0010(9) 0.0112(10) 0.0152(10)
C7 0.0514(15) 0.0455(14) 0.0391(13) 0.0057(11) 0.0291(12) 0.0051(12)
C28 0.0393(14) 0.0250(12) 0.0724(19) 0.0114(12) 0.0138(13) -0.0044(10)
C29 0.0402(14) 0.0366(13) 0.0627(18) 0.0163(13) 0.0247(13) -0.0036(11)
C9 0.0687(18) 0.0589(18) 0.0179(11) -0.0065(11) 0.0125(12) 0.0168(15)
C8 0.078(2) 0.0588(19) 0.0302(13) 0.0082(12) 0.0338(15) 0.0127(15)

loop_
_atom_type_symbol
_atom_type_description
_atom_type_scat_dispersion_real
_atom_type_scat_dispersion_imag
_atom_type_scat_source
C C 0.0033 0.0016 'International Tables Vol C Tables 4.2.6.8 and 6.1.1.4'
H H 0.0000 0.0000 'International Tables Vol C Tables 4.2.6.8 and 6.1.1.4'
Dy Dy -0.1892 4.4098 'International Tables Vol C Tables 4.2.6.8 and 6.1.1.4'
N N 0.0061 0.0033 'International Tables Vol C Tables 4.2.6.8 and 6.1.1.4'
O O 0.0106 0.0060 'International Tables Vol C Tables 4.2.6.8 and 6.1.1.4'

loop_
_geom_angle_atom_site_label_1
_geom_angle_atom_site_label_2
_geom_angle_atom_site_label_3
_geom_angle
_geom_angle_site_symmetry_1
_geom_angle_site_symmetry_3
_geom_angle_publ_flag
O8 Dy1 O6 75.62(5) . . ?
O8 Dy1 O4 75.00(5) . . ?
O8 Dy1 O2 142.41(4) . . ?
O8 Dy1 O5 117.82(5) . . ?
O8 Dy1 O3 76.90(5) . . ?
O6 Dy1 O4 76.55(5) . . ?
O6 Dy1 O2 75.60(5) . . ?
O6 Dy1 O3 142.20(5) . . ?
O4 Dy1 O2 75.19(5) . . ?
O4 Dy1 O3 71.60(5) . . ?
O1 Dy1 O8 140.84(5) . . ?
O1 Dy1 O6 142.58(5) . . ?
O1 Dy1 O4 114.69(5) . . ?
O1 Dy1 O2 73.57(5) . . ?
O1 Dy1 O5 79.28(5) . . ?
O1 Dy1 O3 71.48(5) . . ?
O1 Dy1 O7 79.93(5) . . ?
O2 Dy1 O3 114.14(5) . . ?
O5 Dy1 O6 72.73(5) . . ?
O5 Dy1 O4 141.54(5) . . ?
O5 Dy1 O2 75.21(5) . . ?
O5 Dy1 O3 144.25(5) . . ?
O7 Dy1 O8 72.10(5) . . ?
O7 Dy1 O6 115.15(5) . . ?
O7 Dy1 O4 140.27(5) . . ?
O7 Dy1 O2 143.28(5) . . ?
O7 Dy1 O5 75.24(5) . . ?
O7 Dy1 O3 79.73(5) . . ?
C34 O8 Dy1 135.72(12) . . ?
C24 O6 Dy1 133.30(12) . . ?
C14 O4 Dy1 130.44(12) . . ?
C2 O1 Dy1 134.98(14) . . ?
C4 O2 Dy1 131.19(12) . . ?
C22 O5 Dy1 133.36(13) . . ?
C12 O3 Dy1 132.78(13) . . ?
C32 O7 Dy1 135.40(13) . . ?
H1D N1 H1E 107.9 . . ?
C45 N1 H1D 109.2 . . ?
C45 N1 H1E 109.2 . . ?
C41 N1 H1D 109.2 . . ?
C41 N1 H1E 109.2 . . ?
C41 N1 C45 111.93(15) . . ?
O8 C34 C35 116.10(16) . . ?
O8 C34 C33 124.15(18) . . ?
C33 C34 C35 119.72(17) . . ?
O7 C32 C33 125.18(18) . . ?
O7 C32 C31 116.53(18) . . ?
C33 C32 C31 118.26(18) . . ?
O5 C22 C23 124.89(19) . . ?
O5 C22 C21 117.08(18) . . ?
C23 C22 C21 118.01(18) . . ?
O1 C2 C3 125.37(19) . . ?
O1 C2 C1 116.7(2) . . ?
C3 C2 C1 117.94(19) . . ?
O3 C12 C13 125.22(19) . . ?
O3 C12 C11 116.8(2) . . ?
C13 C12 C11 117.9(2) . . ?
C35 C40 H40 119.5 . . ?
C35 C40 C39 121.0(2) . . ?
C39 C40 H40 119.5 . . ?
C40 C35 C34 118.16(17) . . ?
C40 C35 C36 118.31(19) . . ?
C36 C35 C34 123.43(18) . . ?
O2 C4 C3 125.16(18) . . ?
O2 C4 C5 116.31(17) . . ?
C3 C4 C5 118.52(18) . . ?
C34 C33 H33 118.2 . . ?
C32 C33 C34 123.51(19) . . ?
C32 C33 H33 118.2 . . ?
O6 C24 C23 125.47(18) . . ?
O6 C24 C25 115.30(17) . . ?
C23 C24 C25 119.22(18) . . ?
C5 C6 H6 119.5 . . ?
C7 C6 H6 119.5 . . ?
C7 C6 C5 121.0(2) . . ?
C12 C13 H13 118.0 . . ?
C14 C13 C12 123.98(19) . . ?
C14 C13 H13 118.0 . . ?
H44A C44 H44B 108.0 . . ?
C45 C44 H44A 109.5 . . ?
C45 C44 H44B 109.5 . . ?
C45 C44 C43 110.94(18) . . ?
C43 C44 H44A 109.5 . . ?
C43 C44 H44B 109.5 . . ?
C35 C36 H36 119.6 . . ?
C37 C36 C35 120.8(2) . . ?
C37 C36 H36 119.6 . . ?
C22 C23 H23 117.9 . . ?
C24 C23 C22 124.18(18) . . ?
C24 C23 H23 117.9 . . ?
C22 C21 H21A 109.5 . . ?
C22 C21 H21B 109.5 . . ?
C22 C21 H21C 109.5 . . ?
H21A C21 H21B 109.5 . . ?
H21A C21 H21C 109.5 . . ?
H21B C21 H21C 109.5 . . ?
O4 C14 C13 124.86(18) . . ?
O4 C14 C15 115.78(17) . . ?
C13 C14 C15 119.24(18) . . ?
N1 C45 C44 111.29(17) . . ?
N1 C45 H45A 109.4 . . ?
N1 C45 H45B 109.4 . . ?
C44 C45 H45A 109.4 . . ?
C44 C45 H45B 109.4 . . ?
H45A C45 H45B 108.0 . . ?
C2 C3 H3 117.3 . . ?
C4 C3 C2 125.36(19) . . ?
C4 C3 H3 117.3 . . ?
C44 C43 H43A 109.5 . . ?
C44 C43 H43B 109.5 . . ?
H43A C43 H43B 108.1 . . ?
C42 C43 C44 110.67(18) . . ?
C42 C43 H43A 109.5 . . ?
C42 C43 H43B 109.5 . . ?
C36 C37 H37 120.0 . . ?
C38 C37 C36 120.1(2) . . ?
C38 C37 H37 120.0 . . ?
C20 C15 C14 117.21(18) . . ?
C16 C15 C14 123.32(19) . . ?
C16 C15 C20 119.32(19) . . ?
C6 C5 C4 118.92(18) . . ?
C6 C5 C10 118.7(2) . . ?
C10 C5 C4 122.4(2) . . ?
C26 C25 C24 118.74(19) . . ?
C26 C25 C30 119.3(2) . . ?
C30 C25 C24 121.87(19) . . ?
C32 C31 H31A 109.5 . . ?
C32 C31 H31B 109.5 . . ?
C32 C31 H31C 109.5 . . ?
H31A C31 H31B 109.5 . . ?
H31A C31 H31C 109.5 . . ?
H31B C31 H31C 109.5 . . ?
C15 C20 H20 119.8 . . ?
C19 C20 C15 120.3(2) . . ?
C19 C20 H20 119.8 . . ?
C25 C26 H26 119.6 . . ?
C27 C26 C25 120.7(2) . . ?
C27 C26 H26 119.6 . . ?
C15 C16 H16 120.1 . . ?
C17 C16 C15 119.8(2) . . ?
C17 C16 H16 120.1 . . ?
C2 C1 H1A 109.5 . . ?
C2 C1 H1B 109.5 . . ?
C2 C1 H1C 109.5 . . ?
H1A C1 H1B 109.5 . . ?
H1A C1 H1C 109.5 . . ?
H1B C1 H1C 109.5 . . ?
C43 C42 H42A 109.4 . . ?
C43 C42 H42B 109.4 . . ?
H42A C42 H42B 108.0 . . ?
C41 C42 C43 111.31(19) . . ?
C41 C42 H42A 109.4 . . ?
C41 C42 H42B 109.4 . . ?
C25 C30 H30 120.0 . . ?
C25 C30 C29 120.1(2) . . ?
C29 C30 H30 120.0 . . ?
C5 C10 H10 120.1 . . ?
C9 C10 C5 119.7(2) . . ?
C9 C10 H10 120.1 . . ?
N1 C41 C42 110.80(17) . . ?
N1 C41 H41A 109.5 . . ?
N1 C41 H41B 109.5 . . ?
C42 C41 H41A 109.5 . . ?
C42 C41 H41B 109.5 . . ?
H41A C41 H41B 108.1 . . ?
C20 C19 H19 120.1 . . ?
C18 C19 C20 119.7(2) . . ?
C18 C19 H19 120.1 . . ?
C12 C11 H11A 109.5 . . ?
C12 C11 H11B 109.5 . . ?
C12 C11 H11C 109.5 . . ?
H11A C11 H11B 109.5 . . ?
H11A C11 H11C 109.5 . . ?
H11B C11 H11C 109.5 . . ?
C40 C39 H39 119.9 . . ?
C38 C39 C40 120.2(2) . . ?
C38 C39 H39 119.9 . . ?
C37 C38 H38 120.1 . . ?
C39 C38 C37 119.7(2) . . ?
C39 C38 H38 120.1 . . ?
C26 C27 H27 120.2 . . ?
C28 C27 C26 119.7(2) . . ?
C28 C27 H27 120.2 . . ?
C19 C18 H18 119.8 . . ?
C17 C18 C19 120.4(2) . . ?
C17 C18 H18 119.8 . . ?
C16 C17 H17 119.8 . . ?
C18 C17 C16 120.4(2) . . ?
C18 C17 H17 119.8 . . ?
C6 C7 H7 120.2 . . ?
C6 C7 C8 119.6(3) . . ?
C8 C7 H7 120.2 . . ?
C27 C28 H28 119.8 . . ?
C27 C28 C29 120.4(2) . . ?
C29 C28 H28 119.8 . . ?
C30 C29 H29 120.1 . . ?
C28 C29 C30 119.8(3) . . ?
C28 C29 H29 120.1 . . ?
C10 C9 H9 119.5 . . ?
C8 C9 C10 120.9(2) . . ?
C8 C9 H9 119.5 . . ?
C7 C8 H8 120.0 . . ?
C9 C8 C7 120.0(2) . . ?
C9 C8 H8 120.0 . . ?

loop_
_geom_bond_atom_site_label_1
_geom_bond_atom_site_label_2
_geom_bond_distance
_geom_bond_site_symmetry_2
_geom_bond_publ_flag
Dy1 O8 2.3484(13) . ?
Dy1 O6 2.3620(14) . ?
Dy1 O4 2.3715(13) . ?
Dy1 O1 2.3244(14) . ?
Dy1 O2 2.3988(14) . ?
Dy1 O5 2.3547(14) . ?
Dy1 O3 2.4020(15) . ?
Dy1 O7 2.3387(14) . ?
O8 C34 1.266(2) . ?
O6 C24 1.275(2) . ?
O4 C14 1.287(2) . ?
O1 C2 1.254(3) . ?
O2 C4 1.285(2) . ?
O5 C22 1.255(2) . ?
O3 C12 1.252(3) . ?
O7 C32 1.263(2) . ?
N1 H1D 0.9900 . ?
N1 H1E 0.9900 . ?
N1 C45 1.494(3) . ?
N1 C41 1.488(2) . ?
C34 C35 1.505(3) . ?
C34 C33 1.402(3) . ?
C32 C33 1.402(3) . ?
C32 C31 1.514(3) . ?
C22 C23 1.410(3) . ?
C22 C21 1.512(3) . ?
C2 C3 1.400(3) . ?
C2 C1 1.510(3) . ?
C12 C13 1.417(3) . ?
C12 C11 1.515(3) . ?
C40 H40 0.9500 . ?
C40 C35 1.387(3) . ?
C40 C39 1.388(3) . ?
C35 C36 1.394(3) . ?
C4 C3 1.388(3) . ?
C4 C5 1.500(3) . ?
C33 H33 0.9500 . ?
C24 C23 1.390(3) . ?
C24 C25 1.510(3) . ?
C6 H6 0.9500 . ?
C6 C5 1.391(3) . ?
C6 C7 1.387(3) . ?
C13 H13 0.9500 . ?
C13 C14 1.385(3) . ?
C44 H44A 0.9900 . ?
C44 H44B 0.9900 . ?
C44 C45 1.515(3) . ?
C44 C43 1.525(3) . ?
C36 H36 0.9500 . ?
C36 C37 1.388(3) . ?
C23 H23 0.9500 . ?
C21 H21A 0.9801 . ?
C21 H21B 0.9801 . ?
C21 H21C 0.9801 . ?
C14 C15 1.501(3) . ?
C45 H45A 0.9900 . ?
C45 H45B 0.9900 . ?
C3 H3 0.9500 . ?
C43 H43A 0.9900 . ?
C43 H43B 0.9900 . ?
C43 C42 1.523(3) . ?
C37 H37 0.9500 . ?
C37 C38 1.383(3) . ?
C15 C20 1.402(3) . ?
C15 C16 1.396(3) . ?
C5 C10 1.399(3) . ?
C25 C26 1.392(3) . ?
C25 C30 1.394(3) . ?
C31 H31A 0.9801 . ?
C31 H31B 0.9801 . ?
C31 H31C 0.9801 . ?
C20 H20 0.9500 . ?
C20 C19 1.392(3) . ?
C26 H26 0.9500 . ?
C26 C27 1.391(3) . ?
C16 H16 0.9500 . ?
C16 C17 1.393(3) . ?
C1 H1A 0.9801 . ?
C1 H1B 0.9801 . ?
C1 H1C 0.9801 . ?
C42 H42A 0.9900 . ?
C42 H42B 0.9900 . ?
C42 C41 1.514(3) . ?
C30 H30 0.9500 . ?
C30 C29 1.399(3) . ?
C10 H10 0.9500 . ?
C10 C9 1.392(4) . ?
C41 H41A 0.9900 . ?
C41 H41B 0.9900 . ?
C19 H19 0.9500 . ?
C19 C18 1.386(4) . ?
C11 H11A 0.9801 . ?
C11 H11B 0.9801 . ?
C11 H11C 0.9801 . ?
C39 H39 0.9500 . ?
C39 C38 1.380(3) . ?
C38 H38 0.9500 . ?
C27 H27 0.9500 . ?
C27 C28 1.382(4) . ?
C18 H18 0.9500 . ?
C18 C17 1.382(4) . ?
C17 H17 0.9500 . ?
C7 H7 0.9500 . ?
C7 C8 1.388(4) . ?
C28 H28 0.9500 . ?
C28 C29 1.391(4) . ?
C29 H29 0.9500 . ?
C9 H9 0.9500 . ?
C9 C8 1.369(4) . ?
C8 H8 0.9500 . ?

loop_
_geom_torsion_atom_site_label_1
_geom_torsion_atom_site_label_2
_geom_torsion_atom_site_label_3
_geom_torsion_atom_site_label_4
_geom_torsion
_geom_torsion_site_symmetry_1
_geom_torsion_site_symmetry_2
_geom_torsion_site_symmetry_3
_geom_torsion_site_symmetry_4
_geom_torsion_publ_flag
Dy1 O8 C34 C35 -168.24(12) . . . . ?
Dy1 O8 C34 C33 13.6(3) . . . . ?
Dy1 O6 C24 C23 -16.1(3) . . . . ?
Dy1 O6 C24 C25 163.10(13) . . . . ?
Dy1 O4 C14 C13 -34.8(3) . . . . ?
Dy1 O4 C14 C15 141.20(14) . . . . ?
Dy1 O1 C2 C3 -12.6(4) . . . . ?
Dy1 O1 C2 C1 165.14(17) . . . . ?
Dy1 O2 C4 C3 18.8(3) . . . . ?
Dy1 O2 C4 C5 -159.84(13) . . . . ?
Dy1 O5 C22 C23 24.7(3) . . . . ?
Dy1 O5 C22 C21 -153.60(15) . . . . ?
Dy1 O3 C12 C13 18.3(3) . . . . ?
Dy1 O3 C12 C11 -158.76(18) . . . . ?
Dy1 O7 C32 C33 -11.7(3) . . . . ?
Dy1 O7 C32 C31 170.26(15) . . . . ?
O8 C34 C35 C40 20.6(3) . . . . ?
O8 C34 C35 C36 -155.65(19) . . . . ?
O8 C34 C33 C32 5.7(3) . . . . ?
O6 C24 C23 C22 0.3(3) . . . . ?
O6 C24 C25 C26 29.8(3) . . . . ?
O6 C24 C25 C30 -146.7(2) . . . . ?
O4 C14 C15 C20 -38.7(2) . . . . ?
O4 C14 C15 C16 145.72(19) . . . . ?
O1 C2 C3 C4 -3.2(4) . . . . ?
O2 C4 C3 C2 -0.7(4) . . . . ?
O2 C4 C5 C6 30.4(3) . . . . ?
O2 C4 C5 C10 -149.5(2) . . . . ?
O5 C22 C23 C24 -4.5(3) . . . . ?
O3 C12 C13 C14 1.5(4) . . . . ?
O7 C32 C33 C34 -6.6(4) . . . . ?
C34 C35 C36 C37 176.14(19) . . . . ?
C12 C13 C14 O4 6.9(3) . . . . ?
C12 C13 C14 C15 -168.94(19) . . . . ?
C40 C35 C36 C37 -0.2(3) . . . . ?
C40 C39 C38 C37 -0.5(4) . . . . ?
C35 C34 C33 C32 -172.42(19) . . . . ?
C35 C40 C39 C38 0.9(4) . . . . ?
C35 C36 C37 C38 0.6(3) . . . . ?
C4 C5 C10 C9 178.5(2) . . . . ?
C33 C34 C35 C40 -161.1(2) . . . . ?
C33 C34 C35 C36 22.6(3) . . . . ?
C24 C25 C26 C27 -177.6(2) . . . . ?
C24 C25 C30 C29 175.8(2) . . . . ?
C6 C5 C10 C9 -1.3(3) . . . . ?
C6 C7 C8 C9 -0.3(4) . . . . ?
C13 C14 C15 C20 137.5(2) . . . . ?
C13 C14 C15 C16 -38.1(3) . . . . ?
C44 C43 C42 C41 -54.7(3) . . . . ?
C36 C37 C38 C39 -0.3(4) . . . . ?
C23 C24 C25 C26 -151.0(2) . . . . ?
C23 C24 C25 C30 32.6(3) . . . . ?
C21 C22 C23 C24 173.8(2) . . . . ?
C14 C15 C20 C19 -174.33(19) . . . . ?
C14 C15 C16 C17 175.77(18) . . . . ?
C45 N1 C41 C42 -56.9(2) . . . . ?
C45 C44 C43 C42 54.2(3) . . . . ?
C3 C4 C5 C6 -148.4(2) . . . . ?
C3 C4 C5 C10 31.8(3) . . . . ?
C43 C44 C45 N1 -55.2(2) . . . . ?
C43 C42 C41 N1 55.9(2) . . . . ?
C15 C20 C19 C18 -1.9(3) . . . . ?
C15 C16 C17 C18 -1.5(3) . . . . ?
C5 C4 C3 C2 177.9(2) . . . . ?
C5 C6 C7 C8 0.0(4) . . . . ?
C5 C10 C9 C8 1.1(4) . . . . ?
C25 C24 C23 C22 -178.87(18) . . . . ?
C25 C26 C27 C28 2.1(4) . . . . ?
C25 C30 C29 C28 1.3(4) . . . . ?
C31 C32 C33 C34 171.4(2) . . . . ?
C20 C15 C16 C17 0.3(3) . . . . ?
C20 C19 C18 C17 0.7(3) . . . . ?
C26 C25 C30 C29 -0.6(3) . . . . ?
C26 C27 C28 C29 -1.5(4) . . . . ?
C16 C15 C20 C19 1.4(3) . . . . ?
C1 C2 C3 C4 179.1(2) . . . . ?
C30 C25 C26 C27 -1.1(3) . . . . ?
C10 C9 C8 C7 -0.3(5) . . . . ?
C41 N1 C45 C44 56.8(2) . . . . ?
C19 C18 C17 C16 1.0(3) . . . . ?
C11 C12 C13 C14 178.5(2) . . . . ?
C39 C40 C35 C34 -177.1(2) . . . . ?
C39 C40 C35 C36 -0.6(3) . . . . ?
C27 C28 C29 C30 -0.3(4) . . . . ?
C7 C6 C5 C4 -179.1(2) . . . . ?
C7 C6 C5 C10 0.8(3) . . . . ?
